data_4335814
loop_
_publ_author_name
'Virginia Montiel-Palma'
'Miguel A. Mu\~noz-Hern\'andez'
'Cynthia A. Cuevas-Ch\'avez'
'Laure Vendier'
'Mary Grellier'
'Sylviane Sabo-Etienne'

_publ_section_title
;
 Phosphinodi(benzylsilane) PhP{(o-C6H4CH2)SiMe2H}2: A Versatile "PSi2Hx"
 Pincer-Type Ligand at Ruthenium
;
_journal_name_full 'Inorganic Chemistry'
_journal_page_first 9798
_journal_page_last 9806
_journal_paper_doi 10.1021/ic400703r
_journal_volume 52
_journal_year 2013
_chemical_formula_moiety 'C42 H64 P2 Ru Si2, 2(C4 H8 O)'
_chemical_formula_sum 'C50 H80 O2 P2 Ru Si2'
_chemical_formula_weight 932.33
_chemical_name_systematic
; 
 ? 
;
_space_group_IT_number 2
_symmetry_cell_setting triclinic
_symmetry_space_group_name_Hall '-P 1'
_symmetry_space_group_name_H-M 'P -1'
_atom_sites_solution_hydrogens geom
_atom_sites_solution_primary direct
_atom_sites_solution_secondary difmap
_audit_creation_method SHELXL-97
_cell_angle_alpha 99.247(3)
_cell_angle_beta 95.585(3)
_cell_angle_gamma 103.004(3)
_cell_formula_units_Z 2
_cell_length_a 10.0343(19)
_cell_length_b 13.224(3)
_cell_length_c 19.052(4)
_cell_measurement_temperature 100(2)
_cell_volume 2407.7(9)
_computing_cell_refinement 'Bruker SMART'
_computing_data_collection 'Bruker SMART'
_computing_data_reduction 'Bruker SHELXTL'
_computing_molecular_graphics 'Bruker SHELXTL'
_computing_publication_material 'Bruker SHELXTL'
_computing_structure_refinement 'SHELXL-97 (Sheldrick, 1997)'
_computing_structure_solution 'SHELXS-97 (Sheldrick, 1990)'
_diffrn_ambient_temperature 100(2)
_diffrn_measured_fraction_theta_full 0.994
_diffrn_measured_fraction_theta_max 0.994
_diffrn_measurement_device_type 'CCD area detector'
_diffrn_measurement_method 'phi and omega scans'
_diffrn_radiation_monochromator graphite
_diffrn_radiation_source 'fine-focus sealed tube'
_diffrn_radiation_type MoK\a
_diffrn_radiation_wavelength 0.71073
_diffrn_reflns_av_R_equivalents 0.0434
_diffrn_reflns_av_sigmaI/netI 0.0529
_diffrn_reflns_limit_h_max 11
_diffrn_reflns_limit_h_min -11
_diffrn_reflns_limit_k_max 15
_diffrn_reflns_limit_k_min -15
_diffrn_reflns_limit_l_max 22
_diffrn_reflns_limit_l_min -22
_diffrn_reflns_number 21875
_diffrn_reflns_theta_full 25.00
_diffrn_reflns_theta_max 25.00
_diffrn_reflns_theta_min 1.61
_exptl_absorpt_coefficient_mu 0.479
_exptl_absorpt_correction_T_max 0.9273
_exptl_absorpt_correction_T_min 0.8775
_exptl_absorpt_correction_type numerical
_exptl_crystal_colour orange
_exptl_crystal_density_diffrn 1.286
_exptl_crystal_description rectangular
_exptl_crystal_F_000 996
_exptl_crystal_size_max 0.28
_exptl_crystal_size_mid 0.21
_exptl_crystal_size_min 0.16
_refine_diff_density_max 1.331
_refine_diff_density_min -0.710
_refine_diff_density_rms 0.096
_refine_ls_extinction_method none
_refine_ls_goodness_of_fit_ref 1.048
_refine_ls_hydrogen_treatment mixed
_refine_ls_matrix_type full
_refine_ls_number_parameters 615
_refine_ls_number_reflns 8440
_refine_ls_number_restraints 518
_refine_ls_restrained_S_all 1.065
_refine_ls_R_factor_all 0.0531
_refine_ls_R_factor_gt 0.0453
_refine_ls_shift/su_max 0.001
_refine_ls_shift/su_mean 0.000
_refine_ls_structure_factor_coef Fsqd
_refine_ls_weighting_details 'calc w=1/[\s^2^(Fo^2^)+(0.0724P)^2^+1.1861P] where P=(Fo^2^+2Fc^2^)/3'
_refine_ls_weighting_scheme calc
_refine_ls_wR_factor_gt 0.1208
_refine_ls_wR_factor_ref 0.1245
_reflns_number_gt 7176
_reflns_number_total 8440
_reflns_threshold_expression >2sigma(I)
_cod_data_source_file ic400703r_si_001_2.cif
_cod_data_source_block Complex_4
_cod_original_cell_volume 2407.7(8)
_cod_database_code 4335814

loop_
_symmetry_equiv_pos_as_xyz
'x, y, z'
'-x, -y, -z'

loop_
_atom_site_label
_atom_site_type_symbol
_atom_site_fract_x
_atom_site_fract_y
_atom_site_fract_z
_atom_site_U_iso_or_equiv
_atom_site_adp_type
_atom_site_occupancy
_atom_site_symmetry_multiplicity
_atom_site_calc_flag
_atom_site_refinement_flags
_atom_site_disorder_assembly
_atom_site_disorder_group
Ru1 Ru 0.87832(3) 0.81969(2) 0.252160(13) 0.01798(11) Uani 1 1 d . . .
H101 H 0.951(4) 0.813(3) 0.1818(18) 0.022 Uiso 1 1 d . . .
H100 H 0.804(4) 0.863(3) 0.3156(18) 0.022 Uiso 1 1 d . . .
P1 P 0.83968(9) 0.64380(6) 0.19997(4) 0.01615(19) Uani 1 1 d . . .
P2 P 0.99821(9) 0.99827(7) 0.27476(4) 0.0193(2) Uani 1 1 d . C .
Si1 Si 0.79232(10) 0.75881(8) 0.35929(5) 0.0221(2) Uani 1 1 d . . .
Si2 Si 0.68125(10) 0.82741(7) 0.18034(5) 0.0205(2) Uani 1 1 d . . .
C1 C 0.8235(4) 0.6213(3) 0.35756(18) 0.0250(8) Uani 1 1 d . . .
H1A H 0.9178 0.6220 0.3460 0.030 Uiso 1 1 calc R . .
H1B H 0.8181 0.6034 0.4058 0.030 Uiso 1 1 calc R . .
C2 C 0.7217(4) 0.5388(3) 0.30406(18) 0.0232(8) Uani 1 1 d . . .
C3 C 0.7193(3) 0.5378(3) 0.22999(18) 0.0189(7) Uani 1 1 d . . .
C4 C 0.6241(4) 0.4587(3) 0.18157(19) 0.0249(8) Uani 1 1 d . . .
H4 H 0.6237 0.4569 0.1315 0.030 Uiso 1 1 calc R . .
C5 C 0.5299(4) 0.3823(3) 0.2050(2) 0.0300(9) Uani 1 1 d . . .
H5 H 0.4662 0.3281 0.1712 0.036 Uiso 1 1 calc R . .
C6 C 0.5290(4) 0.3852(3) 0.2769(2) 0.0331(9) Uani 1 1 d . . .
H6 H 0.4629 0.3338 0.2932 0.040 Uiso 1 1 calc R . .
C7 C 0.6228(4) 0.4620(3) 0.3259(2) 0.0296(9) Uani 1 1 d . . .
H7 H 0.6204 0.4631 0.3757 0.036 Uiso 1 1 calc R . .
C8 C 0.7824(3) 0.6150(2) 0.10300(17) 0.0171(7) Uani 1 1 d . . .
C9 C 0.6602(3) 0.6416(2) 0.07902(17) 0.0176(7) Uani 1 1 d . . .
C10 C 0.6169(4) 0.6216(3) 0.00474(18) 0.0215(7) Uani 1 1 d . . .
H10 H 0.5346 0.6391 -0.0128 0.026 Uiso 1 1 calc R . .
C11 C 0.6914(4) 0.5770(3) -0.04341(18) 0.0240(8) Uani 1 1 d . . .
H11 H 0.6597 0.5633 -0.0934 0.029 Uiso 1 1 calc R . .
C12 C 0.8117(4) 0.5522(3) -0.01906(18) 0.0252(8) Uani 1 1 d . . .
H12 H 0.8636 0.5223 -0.0522 0.030 Uiso 1 1 calc R . .
C13 C 0.8564(4) 0.5712(3) 0.05413(18) 0.0221(7) Uani 1 1 d . . .
H13 H 0.9393 0.5539 0.0709 0.027 Uiso 1 1 calc R . .
C14 C 0.5795(3) 0.6917(3) 0.12966(18) 0.0208(7) Uani 1 1 d . . .
H14A H 0.5527 0.6455 0.1646 0.025 Uiso 1 1 calc R . .
H14B H 0.4938 0.6987 0.1025 0.025 Uiso 1 1 calc R . .
C15 C 1.0002(3) 0.5976(3) 0.20785(17) 0.0193(7) Uani 1 1 d . . .
C16 C 1.1222(4) 0.6627(3) 0.19825(18) 0.0241(8) Uani 1 1 d . . .
H16 H 1.1221 0.7296 0.1861 0.029 Uiso 1 1 calc R . .
C17 C 1.2455(4) 0.6321(3) 0.20606(19) 0.0297(9) Uani 1 1 d . . .
H17 H 1.3287 0.6775 0.1987 0.036 Uiso 1 1 calc R . .
C18 C 1.2474(4) 0.5367(3) 0.22433(19) 0.0321(9) Uani 1 1 d . . .
H18 H 1.3320 0.5163 0.2309 0.039 Uiso 1 1 calc R . .
C19 C 1.1271(4) 0.4708(3) 0.2331(2) 0.0381(10) Uani 1 1 d . . .
H19 H 1.1281 0.4039 0.2450 0.046 Uiso 1 1 calc R . .
C20 C 1.0037(4) 0.5001(3) 0.2249(2) 0.0305(9) Uani 1 1 d . . .
H20 H 0.9207 0.4531 0.2310 0.037 Uiso 1 1 calc R . .
C21 C 0.8971(4) 0.8332(3) 0.44798(18) 0.0286(8) Uani 1 1 d . . .
H21A H 0.8823 0.9046 0.4578 0.043 Uiso 1 1 calc R . .
H21B H 0.9953 0.8376 0.4456 0.043 Uiso 1 1 calc R . .
H21C H 0.8678 0.7959 0.4865 0.043 Uiso 1 1 calc R . .
C22 C 0.6050(4) 0.7397(3) 0.3727(2) 0.0326(9) Uani 1 1 d . . .
H22A H 0.5889 0.7052 0.4140 0.049 Uiso 1 1 calc R . .
H22B H 0.5465 0.6954 0.3295 0.049 Uiso 1 1 calc R . .
H22C H 0.5824 0.8086 0.3814 0.049 Uiso 1 1 calc R . .
C23 C 0.5448(4) 0.8810(3) 0.22503(19) 0.0296(8) Uani 1 1 d . . .
H23A H 0.5850 0.9536 0.2506 0.044 Uiso 1 1 calc R . .
H23B H 0.5099 0.8369 0.2592 0.044 Uiso 1 1 calc R . .
H23C H 0.4685 0.8801 0.1885 0.044 Uiso 1 1 calc R . .
C24 C 0.7171(4) 0.9039(3) 0.10606(19) 0.0283(8) Uani 1 1 d . . .
H24A H 0.6324 0.8911 0.0722 0.042 Uiso 1 1 calc R . .
H24B H 0.7888 0.8808 0.0808 0.042 Uiso 1 1 calc R . .
H24C H 0.7488 0.9795 0.1265 0.042 Uiso 1 1 calc R . .
C25 C 1.1370(4) 0.9946(3) 0.34559(18) 0.0224(7) Uani 1 1 d . . .
H25 H 1.0930 0.9920 0.3904 0.027 Uiso 1 1 calc R . .
C26 C 1.1754(4) 0.8891(3) 0.32739(19) 0.0265(8) Uani 1 1 d . . .
H26A H 1.0905 0.8312 0.3192 0.032 Uiso 1 1 calc R . .
H26B H 1.2168 0.8864 0.2822 0.032 Uiso 1 1 calc R . .
C27 C 1.2767(4) 0.8713(3) 0.3862(2) 0.0349(9) Uani 1 1 d . . .
H27A H 1.2310 0.8627 0.4294 0.042 Uiso 1 1 calc R . .
H27B H 1.3059 0.8058 0.3697 0.042 Uiso 1 1 calc R . .
C28 C 1.4026(4) 0.9645(3) 0.4052(2) 0.0371(10) Uani 1 1 d . . .
H28A H 1.4645 0.9537 0.4456 0.045 Uiso 1 1 calc R . .
H28B H 1.4539 0.9676 0.3634 0.045 Uiso 1 1 calc R . .
C29 C 1.3640(4) 1.0687(3) 0.4261(2) 0.0361(10) Uani 1 1 d . . .
H29A H 1.4486 1.1272 0.4365 0.043 Uiso 1 1 calc R . .
H29B H 1.3193 1.0682 0.4702 0.043 Uiso 1 1 calc R . .
C30 C 1.2653(4) 1.0866(3) 0.3655(2) 0.0302(9) Uani 1 1 d . . .
H30A H 1.2375 1.1530 0.3809 0.036 Uiso 1 1 calc R . .
H30B H 1.3132 1.0938 0.3228 0.036 Uiso 1 1 calc R . .
C31 C 0.9243(4) 1.1076(3) 0.31498(17) 0.0220(7) Uani 1 1 d DU . .
H31 H 1.0039 1.1697 0.3346 0.026 Uiso 1 1 calc R A 1
C32 C 0.8483(4) 1.0821(3) 0.37798(18) 0.0239(8) Uani 1 1 d DU C .
H32A H 0.7708 1.0188 0.3611 0.029 Uiso 1 1 calc R . .
H32B H 0.9122 1.0655 0.4149 0.029 Uiso 1 1 calc R . .
C33 C 0.7921(5) 1.1738(3) 0.4115(2) 0.0412(10) Uani 1 1 d DU . .
H33A H 0.7371 1.1514 0.4492 0.049 Uiso 1 1 calc R B 1
H33B H 0.8706 1.2334 0.4349 0.049 Uiso 1 1 calc R B 1
C34 C 0.7047(5) 1.2109(4) 0.3588(2) 0.0350(11) Uani 0.881(4) 1 d PDU C 1
H34A H 0.6786 1.2743 0.3828 0.042 Uiso 0.881(4) 1 calc PR C 1
H34B H 0.6190 1.1551 0.3404 0.042 Uiso 0.881(4) 1 calc PR C 1
C35 C 0.7815(5) 1.2376(3) 0.2962(2) 0.0315(10) Uani 0.881(4) 1 d PDU C 1
H35A H 0.8617 1.2987 0.3138 0.038 Uiso 0.881(4) 1 calc PR C 1
H35B H 0.7194 1.2574 0.2600 0.038 Uiso 0.881(4) 1 calc PR C 1
C36 C 0.8311(4) 1.1427(3) 0.2618(2) 0.0261(9) Uani 0.881(4) 1 d PDU C 1
H36A H 0.7500 1.0833 0.2416 0.031 Uiso 0.881(4) 1 calc PR C 1
H36B H 0.8816 1.1615 0.2217 0.031 Uiso 0.881(4) 1 calc PR C 1
C34A C 0.838(3) 1.2758(11) 0.3975(14) 0.038(6) Uani 0.119(4) 1 d PDU C 2
H34C H 0.8950 1.3197 0.4419 0.045 Uiso 0.119(4) 1 calc PR C 2
H34D H 0.7550 1.3039 0.3901 0.045 Uiso 0.119(4) 1 calc PR C 2
C35A C 0.916(3) 1.2956(12) 0.3380(13) 0.029(5) Uani 0.119(4) 1 d PDU C 2
H35C H 0.9811 1.3664 0.3517 0.035 Uiso 0.119(4) 1 calc PR C 2
H35D H 0.8516 1.2966 0.2956 0.035 Uiso 0.119(4) 1 calc PR C 2
C36A C 0.996(2) 1.2161(10) 0.3178(13) 0.024(5) Uani 0.119(4) 1 d PDU C 2
H36C H 1.0239 1.2230 0.2701 0.029 Uiso 0.119(4) 1 calc PR C 2
H36D H 1.0811 1.2328 0.3527 0.029 Uiso 0.119(4) 1 calc PR C 2
C37 C 1.0790(4) 1.0529(3) 0.20067(19) 0.0303(9) Uani 1 1 d DU . .
H37 H 0.9985 1.0468 0.1636 0.036 Uiso 1 1 calc R C 1
C38 C 1.1515(4) 1.1693(3) 0.2146(2) 0.0285(10) Uani 0.881(4) 1 d PDU C 1
H38A H 1.2402 1.1817 0.2463 0.034 Uiso 0.881(4) 1 calc PR C 1
H38B H 1.0935 1.2111 0.2393 0.034 Uiso 0.881(4) 1 calc PR C 1
C39 C 1.1783(5) 1.2046(4) 0.1440(2) 0.0327(11) Uani 0.881(4) 1 d PDU C 1
H39A H 1.0892 1.1959 0.1136 0.039 Uiso 0.881(4) 1 calc PR C 1
H39B H 1.2270 1.2804 0.1536 0.039 Uiso 0.881(4) 1 calc PR C 1
C40 C 1.2652(6) 1.1402(4) 0.1043(3) 0.0390(14) Uani 0.881(4) 1 d PDU C 1
H40A H 1.2783 1.1623 0.0577 0.047 Uiso 0.881(4) 1 calc PR C 1
H40B H 1.3574 1.1537 0.1329 0.047 Uiso 0.881(4) 1 calc PR C 1
C41 C 1.1958(6) 1.0231(4) 0.0914(2) 0.0411(12) Uani 0.881(4) 1 d PDU C 1
H41A H 1.2565 0.9824 0.0682 0.049 Uiso 0.881(4) 1 calc PR C 1
H41B H 1.1082 1.0087 0.0585 0.049 Uiso 0.881(4) 1 calc PR C 1
C42 C 1.1658(5) 0.9871(3) 0.1619(2) 0.0319(11) Uani 0.881(4) 1 d PDU C 1
H42A H 1.1157 0.9116 0.1518 0.038 Uiso 0.881(4) 1 calc PR C 1
H42B H 1.2538 0.9947 0.1930 0.038 Uiso 0.881(4) 1 calc PR C 1
C38A C 1.032(2) 1.100(2) 0.1417(13) 0.036(6) Uani 0.119(4) 1 d PDU C 2
H38C H 0.9775 1.1497 0.1606 0.044 Uiso 0.119(4) 1 calc PR C 2
H38D H 0.9691 1.0436 0.1053 0.044 Uiso 0.119(4) 1 calc PR C 2
C39A C 1.142(2) 1.160(2) 0.1045(15) 0.027(5) Uani 0.119(4) 1 d PDU C 2
H39C H 1.1899 1.2275 0.1363 0.033 Uiso 0.119(4) 1 calc PR C 2
H39D H 1.0978 1.1756 0.0603 0.033 Uiso 0.119(4) 1 calc PR C 2
C40A C 1.249(3) 1.098(3) 0.0847(14) 0.027(7) Uani 0.119(4) 1 d PDU C 2
H40C H 1.2042 1.0342 0.0476 0.033 Uiso 0.119(4) 1 calc PR C 2
H40D H 1.3228 1.1420 0.0643 0.033 Uiso 0.119(4) 1 calc PR C 2
C41A C 1.312(2) 1.064(2) 0.1503(14) 0.037(6) Uani 0.119(4) 1 d PDU C 2
H41C H 1.3724 1.0168 0.1349 0.044 Uiso 0.119(4) 1 calc PR C 2
H41D H 1.3705 1.1269 0.1834 0.044 Uiso 0.119(4) 1 calc PR C 2
C42A C 1.205(2) 1.006(2) 0.1905(16) 0.0303(9) Uani 0.119(4) 1 d PD C 2
H42C H 1.2516 1.0046 0.2385 0.036 Uiso 0.119(4) 1 calc PR C 2
H42D H 1.1717 0.9320 0.1646 0.036 Uiso 0.119(4) 1 calc PR C 2
O1 O 0.3008(7) 0.4184(6) 0.4361(4) 0.148(2) Uani 1 1 d . . .
C43 C 0.1605(8) 0.3757(6) 0.4047(4) 0.092(2) Uani 1 1 d . . .
H43A H 0.1498 0.3662 0.3517 0.111 Uiso 1 1 calc R . .
H43B H 0.1207 0.3077 0.4190 0.111 Uiso 1 1 calc R . .
C44 C 0.1074(11) 0.4496(8) 0.4327(5) 0.133(4) Uani 1 1 d . . .
H44A H 0.0847 0.4372 0.4805 0.160 Uiso 1 1 calc R . .
H44B H 0.0198 0.4456 0.4023 0.160 Uiso 1 1 calc R . .
C45 C 0.1973(10) 0.5574(6) 0.4410(5) 0.127(3) Uani 1 1 d . . .
H45A H 0.1842 0.6048 0.4842 0.152 Uiso 1 1 calc R . .
H45B H 0.1825 0.5891 0.3981 0.152 Uiso 1 1 calc R . .
C46 C 0.3486(9) 0.5296(6) 0.4497(6) 0.140(4) Uani 1 1 d . . .
H46A H 0.4061 0.5550 0.4137 0.169 Uiso 1 1 calc R . .
H46B H 0.3998 0.5576 0.4987 0.169 Uiso 1 1 calc R . .
O2 O 0.3333(5) 0.8041(4) 1.0357(2) 0.0890(13) Uani 1 1 d DU . .
C47 C 0.3716(6) 0.8342(5) 0.9708(3) 0.0594(16) Uani 0.881(4) 1 d PDU C 1
H47A H 0.4449 0.8007 0.9546 0.071 Uiso 0.881(4) 1 calc PR C 1
H47B H 0.4064 0.9119 0.9778 0.071 Uiso 0.881(4) 1 calc PR C 1
C48 C 0.2468(8) 0.7983(5) 0.9177(3) 0.075(2) Uani 0.881(4) 1 d PDU C 1
H48A H 0.2696 0.7777 0.8689 0.089 Uiso 0.881(4) 1 calc PR C 1
H48B H 0.1950 0.8537 0.9175 0.089 Uiso 0.881(4) 1 calc PR C 1
C49 C 0.1674(7) 0.7056(5) 0.9432(3) 0.0680(18) Uani 0.881(4) 1 d PDU C 1
H49A H 0.0669 0.6938 0.9284 0.082 Uiso 0.881(4) 1 calc PR C 1
H49B H 0.1967 0.6407 0.9251 0.082 Uiso 0.881(4) 1 calc PR C 1
C50 C 0.2025(8) 0.7366(6) 1.0200(3) 0.070(2) Uani 0.881(4) 1 d PDU C 1
H50A H 0.1343 0.7728 1.0400 0.084 Uiso 0.881(4) 1 calc PR C 1
H50B H 0.2006 0.6734 1.0418 0.084 Uiso 0.881(4) 1 calc PR C 1
C47A C 0.348(5) 0.774(5) 0.963(2) 0.113(8) Uani 0.119(4) 1 d PDU C 2
H47C H 0.4265 0.8233 0.9495 0.136 Uiso 0.119(4) 1 calc PR C 2
H47D H 0.3627 0.7014 0.9537 0.136 Uiso 0.119(4) 1 calc PR C 2
C48A C 0.222(7) 0.778(7) 0.926(3) 0.148(2) Uani 0.119(4) 1 d PDU C 2
H48C H 0.2308 0.8458 0.9096 0.177 Uiso 0.119(4) 1 calc PR C 2
H48D H 0.1931 0.7196 0.8836 0.177 Uiso 0.119(4) 1 calc PR C 2
C49A C 0.127(6) 0.767(7) 0.974(4) 0.148(2) Uani 0.119(4) 1 d PDU C 2
H49C H 0.0466 0.7062 0.9543 0.177 Uiso 0.119(4) 1 calc PR C 2
H49D H 0.0928 0.8315 0.9846 0.177 Uiso 0.119(4) 1 calc PR C 2
C50A C 0.195(5) 0.749(6) 1.037(3) 0.106(9) Uani 0.119(4) 1 d PDU C 2
H50C H 0.1880 0.6726 1.0349 0.128 Uiso 0.119(4) 1 calc PR C 2
H50D H 0.1589 0.7779 1.0798 0.128 Uiso 0.119(4) 1 calc PR C 2

loop_
_atom_site_aniso_label
_atom_site_aniso_U_11
_atom_site_aniso_U_22
_atom_site_aniso_U_33
_atom_site_aniso_U_23
_atom_site_aniso_U_13
_atom_site_aniso_U_12
Ru1 0.02087(17) 0.01740(16) 0.01620(15) 0.00249(11) 0.00005(11) 0.00732(11)
P1 0.0162(4) 0.0170(4) 0.0165(4) 0.0029(3) 0.0018(3) 0.0070(3)
P2 0.0228(5) 0.0187(5) 0.0166(4) 0.0017(3) 0.0016(3) 0.0070(4)
Si1 0.0246(5) 0.0242(5) 0.0189(5) 0.0037(4) 0.0031(4) 0.0094(4)
Si2 0.0220(5) 0.0211(5) 0.0190(5) 0.0012(4) -0.0001(4) 0.0095(4)
C1 0.031(2) 0.030(2) 0.0185(17) 0.0066(15) 0.0064(15) 0.0154(16)
C2 0.0252(19) 0.0236(19) 0.0271(18) 0.0084(15) 0.0076(15) 0.0148(15)
C3 0.0170(17) 0.0176(17) 0.0244(17) 0.0043(14) 0.0067(14) 0.0072(13)
C4 0.026(2) 0.0218(19) 0.0294(19) 0.0080(15) 0.0021(15) 0.0093(15)
C5 0.024(2) 0.0229(19) 0.043(2) 0.0088(17) 0.0019(17) 0.0052(16)
C6 0.030(2) 0.025(2) 0.050(3) 0.0159(18) 0.0154(19) 0.0094(17)
C7 0.037(2) 0.028(2) 0.031(2) 0.0129(17) 0.0147(17) 0.0130(17)
C8 0.0177(17) 0.0150(16) 0.0187(16) 0.0031(13) 0.0042(13) 0.0037(13)
C9 0.0182(17) 0.0130(16) 0.0205(16) 0.0013(13) 0.0038(13) 0.0024(13)
C10 0.0208(18) 0.0198(18) 0.0236(18) 0.0027(14) 0.0007(14) 0.0061(14)
C11 0.029(2) 0.0257(19) 0.0161(17) 0.0027(14) 0.0026(14) 0.0060(15)
C12 0.028(2) 0.028(2) 0.0211(18) 0.0001(15) 0.0093(15) 0.0108(16)
C13 0.0192(18) 0.0243(19) 0.0251(18) 0.0038(15) 0.0046(14) 0.0099(14)
C14 0.0158(17) 0.0267(19) 0.0208(17) 0.0028(14) 0.0018(13) 0.0086(14)
C15 0.0199(18) 0.0243(18) 0.0152(16) 0.0009(14) 0.0024(13) 0.0106(14)
C16 0.0246(19) 0.0251(19) 0.0238(18) 0.0010(15) 0.0058(15) 0.0102(15)
C17 0.020(2) 0.039(2) 0.0273(19) -0.0050(17) 0.0059(15) 0.0078(16)
C18 0.028(2) 0.047(3) 0.027(2) 0.0040(18) 0.0037(16) 0.0229(19)
C19 0.041(3) 0.039(2) 0.048(3) 0.020(2) 0.012(2) 0.026(2)
C20 0.027(2) 0.029(2) 0.041(2) 0.0135(17) 0.0095(17) 0.0121(16)
C21 0.034(2) 0.034(2) 0.0177(17) 0.0042(15) 0.0040(15) 0.0098(17)
C22 0.029(2) 0.037(2) 0.037(2) 0.0117(18) 0.0100(17) 0.0123(17)
C23 0.030(2) 0.033(2) 0.0266(19) -0.0022(16) 0.0000(16) 0.0161(17)
C24 0.031(2) 0.0253(19) 0.0265(19) 0.0035(15) -0.0085(16) 0.0076(16)
C25 0.0207(18) 0.0280(19) 0.0196(17) 0.0026(14) 0.0017(14) 0.0099(15)
C26 0.023(2) 0.031(2) 0.0274(19) 0.0053(16) 0.0014(15) 0.0118(16)
C27 0.037(2) 0.044(2) 0.031(2) 0.0084(18) 0.0032(18) 0.0249(19)
C28 0.027(2) 0.060(3) 0.026(2) -0.0030(19) -0.0014(16) 0.024(2)
C29 0.026(2) 0.050(3) 0.029(2) -0.0048(18) -0.0024(16) 0.0127(18)
C30 0.026(2) 0.035(2) 0.028(2) -0.0004(16) 0.0019(16) 0.0110(17)
C31 0.0229(19) 0.0195(17) 0.0242(18) 0.0016(14) 0.0027(14) 0.0079(14)
C32 0.0253(19) 0.0267(19) 0.0218(17) 0.0032(15) 0.0027(14) 0.0123(15)
C33 0.057(3) 0.041(2) 0.038(2) 0.0118(19) 0.022(2) 0.029(2)
C34 0.043(3) 0.041(3) 0.030(2) 0.007(2) 0.012(2) 0.026(2)
C35 0.041(3) 0.035(3) 0.029(2) 0.0097(19) 0.0096(19) 0.025(2)
C36 0.033(2) 0.028(2) 0.021(2) 0.0043(17) 0.0042(17) 0.0149(18)
C34A 0.062(16) 0.034(8) 0.025(13) 0.003(11) 0.007(10) 0.030(11)
C35A 0.038(15) 0.021(9) 0.034(13) 0.005(10) 0.004(10) 0.020(10)
C36A 0.025(14) 0.013(9) 0.035(14) 0.000(10) -0.001(10) 0.010(8)
C37 0.046(2) 0.0244(19) 0.0248(19) 0.0063(15) 0.0140(17) 0.0117(17)
C38 0.028(2) 0.025(2) 0.030(2) 0.0002(18) 0.0073(18) 0.0019(18)
C39 0.037(3) 0.029(2) 0.033(3) 0.010(2) 0.010(2) 0.005(2)
C40 0.047(3) 0.032(3) 0.037(3) 0.010(2) 0.018(2) 0.001(3)
C41 0.054(3) 0.033(3) 0.031(2) -0.002(2) 0.023(2) -0.002(2)
C42 0.048(3) 0.023(2) 0.025(2) 0.0009(18) 0.018(2) 0.005(2)
C38A 0.041(15) 0.037(16) 0.025(14) 0.007(11) 0.007(11) -0.005(12)
C39A 0.041(14) 0.020(13) 0.017(12) 0.006(9) 0.003(11) -0.002(10)
C40A 0.038(14) 0.015(16) 0.023(14) 0.004(12) 0.010(11) -0.010(12)
C41A 0.053(15) 0.025(13) 0.037(13) 0.012(11) 0.013(12) 0.010(11)
C42A 0.046(2) 0.0244(19) 0.0248(19) 0.0063(15) 0.0140(17) 0.0117(17)
O1 0.115(4) 0.176(6) 0.150(5) 0.043(5) 0.026(4) 0.020(4)
C43 0.091(6) 0.082(5) 0.097(5) 0.027(4) 0.007(4) 0.004(4)
C44 0.138(9) 0.125(8) 0.103(7) -0.032(6) 0.038(6) -0.008(7)
C45 0.150(8) 0.084(6) 0.146(8) -0.020(5) 0.002(6) 0.065(6)
C46 0.102(6) 0.076(5) 0.238(11) 0.015(6) 0.117(7) -0.017(5)
O2 0.101(3) 0.094(3) 0.073(3) 0.024(2) -0.014(2) 0.031(3)
C47 0.036(3) 0.053(4) 0.090(4) 0.015(3) 0.015(3) 0.010(3)
C48 0.144(7) 0.043(3) 0.035(3) 0.016(3) -0.003(3) 0.021(4)
C49 0.058(4) 0.056(4) 0.082(4) 0.018(3) -0.009(3) 0.003(3)
C50 0.116(5) 0.039(4) 0.059(4) 0.006(3) 0.047(4) 0.011(3)
C47A 0.113(11) 0.10(2) 0.104(11) -0.025(17) 0.021(10) 0.015(18)
C48A 0.115(4) 0.176(6) 0.150(5) 0.043(5) 0.026(4) 0.020(4)
C49A 0.115(4) 0.176(6) 0.150(5) 0.043(5) 0.026(4) 0.020(4)
C50A 0.109(13) 0.09(2) 0.112(14) -0.023(18) 0.022(12) 0.026(17)

loop_
_atom_type_symbol
_atom_type_description
_atom_type_scat_dispersion_real
_atom_type_scat_dispersion_imag
_atom_type_scat_source
C C 0.0033 0.0016 'International Tables Vol C Tables 4.2.6.8 and 6.1.1.4'
H H 0.0000 0.0000 'International Tables Vol C Tables 4.2.6.8 and 6.1.1.4'
O O 0.0106 0.0060 'International Tables Vol C Tables 4.2.6.8 and 6.1.1.4'
Si Si 0.0817 0.0704 'International Tables Vol C Tables 4.2.6.8 and 6.1.1.4'
P P 0.1023 0.0942 'International Tables Vol C Tables 4.2.6.8 and 6.1.1.4'
Ru Ru -1.2594 0.8363 'International Tables Vol C Tables 4.2.6.8 and 6.1.1.4'

loop_
_geom_angle_atom_site_label_1
_geom_angle_atom_site_label_2
_geom_angle_atom_site_label_3
_geom_angle
P1 Ru1 Si2 88.66(3)
P1 Ru1 P2 154.37(3)
Si2 Ru1 P2 100.02(3)
P1 Ru1 Si1 87.15(3)
Si2 Ru1 Si1 104.50(4)
P2 Ru1 Si1 113.42(3)
P1 Ru1 H101 72.0(12)
Si2 Ru1 H101 87.3(12)
P2 Ru1 H101 84.2(12)
Si1 Ru1 H101 156.0(12)
P1 Ru1 H100 124.6(12)
Si2 Ru1 H100 84.0(12)
P2 Ru1 H100 80.6(12)
Si1 Ru1 H100 43.2(12)
H101 Ru1 H100 160.9(17)
C8 P1 C3 101.63(15)
C8 P1 C15 103.42(15)
C3 P1 C15 100.93(15)
C8 P1 Ru1 114.24(11)
C3 P1 Ru1 122.82(11)
C15 P1 Ru1 111.40(11)
C25 P2 C37 108.78(18)
C25 P2 C31 104.12(15)
C37 P2 C31 101.75(15)
C25 P2 Ru1 99.12(11)
C37 P2 Ru1 118.23(12)
C31 P2 Ru1 123.43(12)
C22 Si1 C21 106.37(18)
C22 Si1 C1 103.30(17)
C21 Si1 C1 101.23(16)
C22 Si1 Ru1 121.90(13)
C21 Si1 Ru1 114.77(12)
C1 Si1 Ru1 106.70(11)
C22 Si1 H100 97.8(12)
C21 Si1 H100 98.1(12)
C1 Si1 H100 145.8(12)
Ru1 Si1 H100 39.2(12)
C24 Si2 C23 105.02(18)
C24 Si2 C14 102.82(16)
C23 Si2 C14 102.42(16)
C24 Si2 Ru1 114.14(12)
C23 Si2 Ru1 118.34(12)
C14 Si2 Ru1 112.34(11)
C2 C1 Si1 112.4(2)
C2 C1 H1A 109.1
Si1 C1 H1A 109.1
C2 C1 H1B 109.1
Si1 C1 H1B 109.1
H1A C1 H1B 107.9
C7 C2 C3 118.0(3)
C7 C2 C1 121.0(3)
C3 C2 C1 120.9(3)
C4 C3 C2 119.3(3)
C4 C3 P1 121.7(3)
C2 C3 P1 119.0(3)
C5 C4 C3 121.1(3)
C5 C4 H4 119.4
C3 C4 H4 119.4
C6 C5 C4 119.6(4)
C6 C5 H5 120.2
C4 C5 H5 120.2
C5 C6 C7 120.4(3)
C5 C6 H6 119.8
C7 C6 H6 119.8
C6 C7 C2 121.4(3)
C6 C7 H7 119.3
C2 C7 H7 119.3
C13 C8 C9 120.2(3)
C13 C8 P1 122.4(3)
C9 C8 P1 117.4(2)
C10 C9 C8 117.8(3)
C10 C9 C14 120.2(3)
C8 C9 C14 121.9(3)
C11 C10 C9 121.3(3)
C11 C10 H10 119.4
C9 C10 H10 119.4
C12 C11 C10 120.2(3)
C12 C11 H11 119.9
C10 C11 H11 119.9
C11 C12 C13 119.6(3)
C11 C12 H12 120.2
C13 C12 H12 120.2
C8 C13 C12 121.0(3)
C8 C13 H13 119.5
C12 C13 H13 119.5
C9 C14 Si2 112.2(2)
C9 C14 H14A 109.2
Si2 C14 H14A 109.2
C9 C14 H14B 109.2
Si2 C14 H14B 109.2
H14A C14 H14B 107.9
C16 C15 C20 118.1(3)
C16 C15 P1 119.4(3)
C20 C15 P1 122.5(3)
C15 C16 C17 121.0(3)
C15 C16 H16 119.5
C17 C16 H16 119.5
C18 C17 C16 120.1(4)
C18 C17 H17 120.0
C16 C17 H17 120.0
C19 C18 C17 119.6(4)
C19 C18 H18 120.2
C17 C18 H18 120.2
C18 C19 C20 120.9(4)
C18 C19 H19 119.6
C20 C19 H19 119.6
C19 C20 C15 120.4(4)
C19 C20 H20 119.8
C15 C20 H20 119.8
Si1 C21 H21A 109.5
Si1 C21 H21B 109.5
H21A C21 H21B 109.5
Si1 C21 H21C 109.5
H21A C21 H21C 109.5
H21B C21 H21C 109.5
Si1 C22 H22A 109.5
Si1 C22 H22B 109.5
H22A C22 H22B 109.5
Si1 C22 H22C 109.5
H22A C22 H22C 109.5
H22B C22 H22C 109.5
Si2 C23 H23A 109.5
Si2 C23 H23B 109.5
H23A C23 H23B 109.5
Si2 C23 H23C 109.5
H23A C23 H23C 109.5
H23B C23 H23C 109.5
Si2 C24 H24A 109.5
Si2 C24 H24B 109.5
H24A C24 H24B 109.5
Si2 C24 H24C 109.5
H24A C24 H24C 109.5
H24B C24 H24C 109.5
C26 C25 C30 111.4(3)
C26 C25 P2 108.0(2)
C30 C25 P2 119.5(2)
C26 C25 H25 105.6
C30 C25 H25 105.6
P2 C25 H25 105.6
C27 C26 C25 112.8(3)
C27 C26 H26A 109.0
C25 C26 H26A 109.0
C27 C26 H26B 109.0
C25 C26 H26B 109.0
H26A C26 H26B 107.8
C28 C27 C26 110.3(3)
C28 C27 H27A 109.6
C26 C27 H27A 109.6
C28 C27 H27B 109.6
C26 C27 H27B 109.6
H27A C27 H27B 108.1
C29 C28 C27 112.3(3)
C29 C28 H28A 109.1
C27 C28 H28A 109.1
C29 C28 H28B 109.1
C27 C28 H28B 109.1
H28A C28 H28B 107.9
C28 C29 C30 110.5(3)
C28 C29 H29A 109.6
C30 C29 H29A 109.6
C28 C29 H29B 109.6
C30 C29 H29B 109.6
H29A C29 H29B 108.1
C25 C30 C29 110.8(3)
C25 C30 H30A 109.5
C29 C30 H30A 109.5
C25 C30 H30B 109.5
C29 C30 H30B 109.5
H30A C30 H30B 108.1
C36A C31 C36 77.5(11)
C36A C31 C32 117.6(8)
C36 C31 C32 109.3(3)
C36A C31 P2 120.2(7)
C36 C31 P2 114.0(2)
C32 C31 P2 112.7(2)
C36A C31 H31 29.3
C36 C31 H31 106.8
C32 C31 H31 106.8
P2 C31 H31 106.8
C33 C32 C31 111.9(3)
C33 C32 H32A 109.2
C31 C32 H32A 109.2
C33 C32 H32B 109.2
C31 C32 H32B 109.2
H32A C32 H32B 107.9
C34A C33 C34 61.1(14)
C34A C33 C32 121.7(7)
C34 C33 C32 113.3(3)
C34A C33 H33A 128.3
C34 C33 H33A 108.9
C32 C33 H33A 108.9
C34A C33 H33B 48.3
C34 C33 H33B 108.9
C32 C33 H33B 108.9
H33A C33 H33B 107.7
C33 C34 C35 110.8(3)
C33 C34 H34A 109.5
C35 C34 H34A 109.5
C33 C34 H34B 109.5
C35 C34 H34B 109.5
H34A C34 H34B 108.1
C34 C35 C36 110.1(3)
C34 C35 H35A 109.6
C36 C35 H35A 109.6
C34 C35 H35B 109.6
C36 C35 H35B 109.6
H35A C35 H35B 108.2
C31 C36 C35 112.0(3)
C31 C36 H36A 109.2
C35 C36 H36A 109.2
C31 C36 H36B 109.2
C35 C36 H36B 109.2
H36A C36 H36B 107.9
C33 C34A C35A 121.7(10)
C33 C34A H34C 106.9
C35A C34A H34C 106.9
C33 C34A H34D 106.9
C35A C34A H34D 106.9
H34C C34A H34D 106.7
C34A C35A C36A 113.6(11)
C34A C35A H35C 108.8
C36A C35A H35C 108.8
C34A C35A H35D 108.8
C36A C35A H35D 108.8
H35C C35A H35D 107.7
C31 C36A C35A 115.6(12)
C31 C36A H36C 108.4
C35A C36A H36C 108.4
C31 C36A H36D 108.4
C35A C36A H36D 108.4
H36C C36A H36D 107.4
C38A C37 C38 70.8(12)
C38A C37 C42 99.4(10)
C38 C37 C42 110.6(3)
C38A C37 C42A 115.5(11)
C38 C37 C42A 98.9(12)
C42 C37 C42A 23.4(13)
C38A C37 P2 134.9(7)
C38 C37 P2 118.0(3)
C42 C37 P2 115.1(3)
C42A C37 P2 106.8(7)
C38A C37 H37 37.1
C38 C37 H37 103.7
C42 C37 H37 103.7
C42A C37 H37 126.9
P2 C37 H37 103.7
C37 C38 C39 110.0(3)
C37 C38 H38A 109.7
C39 C38 H38A 109.7
C37 C38 H38B 109.7
C39 C38 H38B 109.7
H38A C38 H38B 108.2
C40 C39 C38 110.8(4)
C40 C39 H39A 109.5
C38 C39 H39A 109.5
C40 C39 H39B 109.5
C38 C39 H39B 109.5
H39A C39 H39B 108.1
C41 C40 C39 110.7(4)
C41 C40 H40A 109.5
C39 C40 H40A 109.5
C41 C40 H40B 109.5
C39 C40 H40B 109.5
H40A C40 H40B 108.1
C40 C41 C42 111.1(4)
C40 C41 H41A 109.4
C42 C41 H41A 109.4
C40 C41 H41B 109.4
C42 C41 H41B 109.4
H41A C41 H41B 108.0
C37 C42 C41 110.3(4)
C37 C42 H42A 109.6
C41 C42 H42A 109.6
C37 C42 H42B 109.6
C41 C42 H42B 109.6
H42A C42 H42B 108.1
C37 C38A C39A 116.9(12)
C37 C38A H38C 108.1
C39A C38A H38C 108.1
C37 C38A H38D 108.1
C39A C38A H38D 108.1
H38C C38A H38D 107.3
C38A C39A C40A 112.8(13)
C38A C39A H39C 109.0
C40A C39A H39C 109.0
C38A C39A H39D 109.0
C40A C39A H39D 109.0
H39C C39A H39D 107.8
C41A C40A C39A 110.9(14)
C41A C40A H40C 109.5
C39A C40A H40C 109.5
C41A C40A H40D 109.5
C39A C40A H40D 109.5
H40C C40A H40D 108.1
C42A C41A C40A 113.3(14)
C42A C41A H41C 108.9
C40A C41A H41C 108.9
C42A C41A H41D 108.9
C40A C41A H41D 108.9
H41C C41A H41D 107.7
C41A C42A C37 116.1(12)
C41A C42A H42C 108.3
C37 C42A H42C 108.3
C41A C42A H42D 108.3
C37 C42A H42D 108.3
H42C C42A H42D 107.4
C46 O1 C43 116.8(7)
C44 C43 O1 99.7(8)
C44 C43 H43A 111.8
O1 C43 H43A 111.8
C44 C43 H43B 111.8
O1 C43 H43B 111.8
H43A C43 H43B 109.6
C43 C44 C45 114.4(9)
C43 C44 H44A 108.7
C45 C44 H44A 108.7
C43 C44 H44B 108.7
C45 C44 H44B 108.7
H44A C44 H44B 107.6
C44 C45 C46 99.3(7)
C44 C45 H45A 111.9
C46 C45 H45A 111.9
C44 C45 H45B 111.9
C46 C45 H45B 111.9
H45A C45 H45B 109.6
O1 C46 C45 97.5(6)
O1 C46 H46A 112.3
C45 C46 H46A 112.3
O1 C46 H46B 112.3
C45 C46 H46B 112.3
H46A C46 H46B 109.9
C50 O2 C47A 87(2)
C50 O2 C50A 14(3)
C47A O2 C50A 101.1(18)
C50 O2 C47 107.7(4)
C47A O2 C47 31(3)
C50A O2 C47 118.8(19)
O2 C47 C48 106.5(4)
O2 C47 H47A 110.4
C48 C47 H47A 110.4
O2 C47 H47B 110.4
C48 C47 H47B 110.4
H47A C47 H47B 108.6
C47 C48 C49 102.7(4)
C47 C48 H48A 111.2
C49 C48 H48A 111.2
C47 C48 H48B 111.2
C49 C48 H48B 111.2
H48A C48 H48B 109.1
C50 C49 C48 102.2(5)
C50 C49 H49A 111.3
C48 C49 H49A 111.3
C50 C49 H49B 111.3
C48 C49 H49B 111.3
H49A C49 H49B 109.2
O2 C50 C49 109.0(5)
O2 C50 H50A 109.9
C49 C50 H50A 109.9
O2 C50 H50B 109.9
C49 C50 H50B 109.9
H50A C50 H50B 108.3
C48A C47A O2 103.5(15)
C48A C47A H47C 111.1
O2 C47A H47C 111.1
C48A C47A H47D 111.1
O2 C47A H47D 111.1
H47C C47A H47D 109.0
C49A C48A C47A 106.2(9)
C49A C48A H48C 110.5
C47A C48A H48C 110.5
C49A C48A H48D 110.5
C47A C48A H48D 110.5
H48C C48A H48D 108.7
C48A C49A C50A 106.4(12)
C48A C49A H49C 110.5
C50A C49A H49C 110.5
C48A C49A H49D 110.5
C50A C49A H49D 110.5
H49C C49A H49D 108.6
C49A C50A O2 102.5(17)
C49A C50A H50C 111.3
O2 C50A H50C 111.3
C49A C50A H50D 111.3
O2 C50A H50D 111.3
H50C C50A H50D 109.2

loop_
_geom_bond_atom_site_label_1
_geom_bond_atom_site_label_2
_geom_bond_distance
Ru1 P1 2.3077(10)
Ru1 Si2 2.3243(10)
Ru1 P2 2.3459(10)
Ru1 Si1 2.4733(10)
Ru1 H101 1.59(3)
Ru1 H100 1.58(3)
P1 C8 1.832(3)
P1 C3 1.838(3)
P1 C15 1.848(3)
P2 C25 1.857(3)
P2 C37 1.859(4)
P2 C31 1.861(3)
Si1 C22 1.887(4)
Si1 C21 1.893(4)
Si1 C1 1.909(4)
Si1 H100 1.71(3)
Si2 C24 1.884(4)
Si2 C23 1.890(4)
Si2 C14 1.903(3)
C1 C2 1.487(5)
C1 H1A 0.9900
C1 H1B 0.9900
C2 C7 1.397(5)
C2 C3 1.407(5)
C3 C4 1.389(5)
C4 C5 1.382(5)
C4 H4 0.9500
C5 C6 1.366(5)
C5 H5 0.9500
C6 C7 1.372(6)
C6 H6 0.9500
C7 H7 0.9500
C8 C13 1.382(5)
C8 C9 1.404(5)
C9 C10 1.404(5)
C9 C14 1.488(5)
C10 C11 1.382(5)
C10 H10 0.9500
C11 C12 1.377(5)
C11 H11 0.9500
C12 C13 1.387(5)
C12 H12 0.9500
C13 H13 0.9500
C14 H14A 0.9900
C14 H14B 0.9900
C15 C16 1.376(5)
C15 C20 1.388(5)
C16 C17 1.388(5)
C16 H16 0.9500
C17 C18 1.365(6)
C17 H17 0.9500
C18 C19 1.362(6)
C18 H18 0.9500
C19 C20 1.380(5)
C19 H19 0.9500
C20 H20 0.9500
C21 H21A 0.9800
C21 H21B 0.9800
C21 H21C 0.9800
C22 H22A 0.9800
C22 H22B 0.9800
C22 H22C 0.9800
C23 H23A 0.9800
C23 H23B 0.9800
C23 H23C 0.9800
C24 H24A 0.9800
C24 H24B 0.9800
C24 H24C 0.9800
C25 C26 1.527(5)
C25 C30 1.528(5)
C25 H25 1.0000
C26 C27 1.522(5)
C26 H26A 0.9900
C26 H26B 0.9900
C27 C28 1.521(6)
C27 H27A 0.9900
C27 H27B 0.9900
C28 C29 1.516(6)
C28 H28A 0.9900
C28 H28B 0.9900
C29 C30 1.531(5)
C29 H29A 0.9900
C29 H29B 0.9900
C30 H30A 0.9900
C30 H30B 0.9900
C31 C36A 1.442(13)
C31 C36 1.510(5)
C31 C32 1.526(4)
C31 H31 1.0000
C32 C33 1.524(5)
C32 H32A 0.9900
C32 H32B 0.9900
C33 C34A 1.402(12)
C33 C34 1.483(5)
C33 H33A 0.9900
C33 H33B 0.9900
C34 C35 1.527(5)
C34 H34A 0.9900
C34 H34B 0.9900
C35 C36 1.528(5)
C35 H35A 0.9900
C35 H35B 0.9900
C36 H36A 0.9900
C36 H36B 0.9900
C34A C35A 1.465(14)
C34A H34C 0.9900
C34A H34D 0.9900
C35A C36A 1.483(14)
C35A H35C 0.9900
C35A H35D 0.9900
C36A H36C 0.9900
C36A H36D 0.9900
C37 C38A 1.461(15)
C37 C38 1.515(5)
C37 C42 1.523(5)
C37 C42A 1.546(16)
C37 H37 1.0000
C38 C39 1.523(5)
C38 H38A 0.9900
C38 H38B 0.9900
C39 C40 1.521(6)
C39 H39A 0.9900
C39 H39B 0.9900
C40 C41 1.517(6)
C40 H40A 0.9900
C40 H40B 0.9900
C41 C42 1.531(6)
C41 H41A 0.9900
C41 H41B 0.9900
C42 H42A 0.9900
C42 H42B 0.9900
C38A C39A 1.509(18)
C38A H38C 0.9900
C38A H38D 0.9900
C39A C40A 1.528(18)
C39A H39C 0.9900
C39A H39D 0.9900
C40A C41A 1.523(18)
C40A H40C 0.9900
C40A H40D 0.9900
C41A C42A 1.513(18)
C41A H41C 0.9900
C41A H41D 0.9900
C42A H42C 0.9900
C42A H42D 0.9900
O1 C46 1.413(10)
O1 C43 1.423(9)
C43 C44 1.283(11)
C43 H43A 0.9900
C43 H43B 0.9900
C44 C45 1.481(12)
C44 H44A 0.9900
C44 H44B 0.9900
C45 C46 1.640(12)
C45 H45A 0.9900
C45 H45B 0.9900
C46 H46A 0.9900
C46 H46B 0.9900
O2 C50 1.385(8)
O2 C47A 1.41(4)
O2 C50A 1.41(4)
O2 C47 1.422(7)
C47 C48 1.465(8)
C47 H47A 0.9900
C47 H47B 0.9900
C48 C49 1.483(7)
C48 H48A 0.9900
C48 H48B 0.9900
C49 C50 1.440(8)
C49 H49A 0.9900
C49 H49B 0.9900
C50 H50A 0.9900
C50 H50B 0.9900
C47A C48A 1.40(4)
C47A H47C 0.9900
C47A H47D 0.9900
C48A C49A 1.39(4)
C48A H48C 0.9900
C48A H48D 0.9900
C49A C50A 1.39(4)
C49A H49C 0.9900
C49A H49D 0.9900
C50A H50C 0.9900
C50A H50D 0.9900

loop_
_geom_torsion_atom_site_label_1
_geom_torsion_atom_site_label_2
_geom_torsion_atom_site_label_3
_geom_torsion_atom_site_label_4
_geom_torsion
Si2 Ru1 P1 C8 40.70(12)
P2 Ru1 P1 C8 -70.00(14)
Si1 Ru1 P1 C8 145.29(12)
Si2 Ru1 P1 C3 -82.89(13)
P2 Ru1 P1 C3 166.41(13)
Si1 Ru1 P1 C3 21.70(13)
Si2 Ru1 P1 C15 157.44(11)
P2 Ru1 P1 C15 46.74(14)
Si1 Ru1 P1 C15 -97.97(11)
P1 Ru1 P2 C25 -82.17(13)
Si2 Ru1 P2 C25 169.58(12)
Si1 Ru1 P2 C25 58.87(12)
P1 Ru1 P2 C37 34.98(17)
Si2 Ru1 P2 C37 -73.27(15)
Si1 Ru1 P2 C37 176.02(15)
P1 Ru1 P2 C31 164.13(13)
Si2 Ru1 P2 C31 55.88(13)
Si1 Ru1 P2 C31 -54.83(13)
P1 Ru1 Si1 C22 -92.70(16)
Si2 Ru1 Si1 C22 -4.82(16)
P2 Ru1 Si1 C22 103.11(16)
P1 Ru1 Si1 C21 136.56(14)
Si2 Ru1 Si1 C21 -135.57(14)
P2 Ru1 Si1 C21 -27.64(14)
P1 Ru1 Si1 C1 25.32(12)
Si2 Ru1 Si1 C1 113.19(12)
P2 Ru1 Si1 C1 -138.88(12)
P1 Ru1 Si2 C24 -108.15(14)
P2 Ru1 Si2 C24 47.59(14)
Si1 Ru1 Si2 C24 165.14(14)
P1 Ru1 Si2 C23 127.49(15)
P2 Ru1 Si2 C23 -76.77(15)
Si1 Ru1 Si2 C23 40.78(15)
P1 Ru1 Si2 C14 8.41(12)
P2 Ru1 Si2 C14 164.15(12)
Si1 Ru1 Si2 C14 -78.30(12)
C22 Si1 C1 C2 53.4(3)
C21 Si1 C1 C2 163.4(3)
Ru1 Si1 C1 C2 -76.2(3)
Si1 C1 C2 C7 -111.2(3)
Si1 C1 C2 C3 66.7(4)
C7 C2 C3 C4 -3.0(5)
C1 C2 C3 C4 179.1(3)
C7 C2 C3 P1 175.4(3)
C1 C2 C3 P1 -2.5(4)
C8 P1 C3 C4 4.5(3)
C15 P1 C3 C4 -101.9(3)
Ru1 P1 C3 C4 133.6(3)
C8 P1 C3 C2 -173.9(3)
C15 P1 C3 C2 79.8(3)
Ru1 P1 C3 C2 -44.7(3)
C2 C3 C4 C5 1.4(5)
P1 C3 C4 C5 -176.9(3)
C3 C4 C5 C6 0.8(6)
C4 C5 C6 C7 -1.4(6)
C5 C6 C7 C2 -0.2(6)
C3 C2 C7 C6 2.4(5)
C1 C2 C7 C6 -179.6(3)
C3 P1 C8 C13 -105.9(3)
C15 P1 C8 C13 -1.5(3)
Ru1 P1 C8 C13 119.7(3)
C3 P1 C8 C9 75.7(3)
C15 P1 C8 C9 -179.9(2)
Ru1 P1 C8 C9 -58.6(3)
C13 C8 C9 C10 0.5(5)
P1 C8 C9 C10 178.9(2)
C13 C8 C9 C14 -178.2(3)
P1 C8 C9 C14 0.2(4)
C8 C9 C10 C11 0.1(5)
C14 C9 C10 C11 178.8(3)
C9 C10 C11 C12 -0.8(5)
C10 C11 C12 C13 0.8(5)
C9 C8 C13 C12 -0.4(5)
P1 C8 C13 C12 -178.7(3)
C11 C12 C13 C8 -0.2(5)
C10 C9 C14 Si2 -115.2(3)
C8 C9 C14 Si2 63.4(4)
C24 Si2 C14 C9 60.6(3)
C23 Si2 C14 C9 169.4(2)
Ru1 Si2 C14 C9 -62.5(2)
C8 P1 C15 C16 82.9(3)
C3 P1 C15 C16 -172.2(3)
Ru1 P1 C15 C16 -40.2(3)
C8 P1 C15 C20 -98.7(3)
C3 P1 C15 C20 6.2(3)
Ru1 P1 C15 C20 138.2(3)
C20 C15 C16 C17 -0.6(5)
P1 C15 C16 C17 177.9(3)
C15 C16 C17 C18 -0.8(5)
C16 C17 C18 C19 1.6(6)
C17 C18 C19 C20 -1.1(6)
C18 C19 C20 C15 -0.3(6)
C16 C15 C20 C19 1.1(6)
P1 C15 C20 C19 -177.3(3)
C37 P2 C25 C26 -88.4(3)
C31 P2 C25 C26 163.7(2)
Ru1 P2 C25 C26 35.7(2)
C37 P2 C25 C30 40.3(3)
C31 P2 C25 C30 -67.6(3)
Ru1 P2 C25 C30 164.4(3)
C30 C25 C26 C27 53.6(4)
P2 C25 C26 C27 -173.3(3)
C25 C26 C27 C28 -53.2(4)
C26 C27 C28 C29 55.4(4)
C27 C28 C29 C30 -57.4(4)
C26 C25 C30 C29 -54.4(4)
P2 C25 C30 C29 178.5(3)
C28 C29 C30 C25 56.3(4)
C25 P2 C31 C36A 77.7(13)
C37 P2 C31 C36A -35.3(13)
Ru1 P2 C31 C36A -171.1(13)
C25 P2 C31 C36 166.9(3)
C37 P2 C31 C36 53.8(3)
Ru1 P2 C31 C36 -81.9(3)
C25 P2 C31 C32 -67.8(3)
C37 P2 C31 C32 179.2(3)
Ru1 P2 C31 C32 43.4(3)
C36A C31 C32 C33 31.9(12)
C36 C31 C32 C33 -53.7(4)
P2 C31 C32 C33 178.4(3)
C31 C32 C33 C34A -15.5(18)
C31 C32 C33 C34 53.8(5)
C34A C33 C34 C35 60.6(8)
C32 C33 C34 C35 -54.0(5)
C33 C34 C35 C36 55.3(5)
C36A C31 C36 C35 -58.1(7)
C32 C31 C36 C35 57.0(4)
P2 C31 C36 C35 -175.8(3)
C34 C35 C36 C31 -58.2(5)
C34 C33 C34A C35A -87(3)
C32 C33 C34A C35A 14(4)
C33 C34A C35A C36A -27(4)
C36 C31 C36A C35A 58(2)
C32 C31 C36A C35A -47(2)
P2 C31 C36A C35A 168.9(16)
C34A C35A C36A C31 43(3)
C25 P2 C37 C38A -160.7(18)
C31 P2 C37 C38A -51.2(18)
Ru1 P2 C37 C38A 87.4(18)
C25 P2 C37 C38 -70.4(3)
C31 P2 C37 C38 39.1(3)
Ru1 P2 C37 C38 177.7(3)
C25 P2 C37 C42 63.1(4)
C31 P2 C37 C42 172.6(3)
Ru1 P2 C37 C42 -48.8(4)
C25 P2 C37 C42A 39.7(15)
C31 P2 C37 C42A 149.2(15)
Ru1 P2 C37 C42A -72.2(15)
C38A C37 C38 C39 -34.4(9)
C42 C37 C38 C39 58.7(5)
C42A C37 C38 C39 79.6(11)
P2 C37 C38 C39 -165.8(3)
C37 C38 C39 C40 -58.3(5)
C38 C39 C40 C41 56.9(6)
C39 C40 C41 C42 -55.7(6)
C38A C37 C42 C41 15.4(12)
C38 C37 C42 C41 -57.5(5)
C42A C37 C42 C41 -121(2)
P2 C37 C42 C41 165.6(3)
C40 C41 C42 C37 56.0(6)
C38 C37 C38A C39A 54(2)
C42 C37 C38A C39A -55(2)
C42A C37 C38A C39A -37(3)
P2 C37 C38A C39A 164.8(14)
C37 C38A C39A C40A 48(3)
C38A C39A C40A C41A -54(3)
C39A C40A C41A C42A 52(3)
C40A C41A C42A C37 -42(4)
C38A C37 C42A C41A 34(3)
C38 C37 C42A C41A -39(3)
C42 C37 C42A C41A 84(2)
P2 C37 C42A C41A -162(2)
C46 O1 C43 C44 -32.2(10)
O1 C43 C44 C45 36.3(11)
C43 C44 C45 C46 -28.3(12)
C43 O1 C46 C45 14.8(10)
C44 C45 C46 O1 6.1(9)
C50 O2 C47 C48 10.9(7)
C47A O2 C47 C48 62(4)
C50A O2 C47 C48 1(4)
O2 C47 C48 C49 -28.1(7)
C47 C48 C49 C50 34.0(8)
C47A O2 C50 C49 -12(3)
C50A O2 C50 C49 154(13)
C47 O2 C50 C49 11.8(8)
C48 C49 C50 O2 -29.0(9)
C50 O2 C47A C48A 45(4)
C50A O2 C47A C48A 41(5)
C47 O2 C47A C48A -87(6)
O2 C47A C48A C49A -23(6)
C47A C48A C49A C50A -4(6)
C48A C49A C50A O2 30(6)
C50 O2 C50A C49A -58(10)
C47A O2 C50A C49A -44(5)
C47 O2 C50A C49A -16(6)
